data_7710714
loop_
_publ_author_name
'Wang, Zhen-Feng'
'Nai, Xiao-Ling'
'Xu, Yue'
'Pan, Feng-Hua'
'Tang, Fu-Shun'
'Qin, Qi-Pin'
'Yang, Lin'
'Zhang, Shu-Hua'

_publ_section_title
;
 Cell nucleus localization and high anticancer activity of
 quinoline-benzopyran rhodium(III) metal complexes as therapeutic and
 fluorescence imaging agents.
;
_journal_name_full 'Dalton transactions (Cambridge, England : 2003)'
_journal_paper_doi 10.1039/d2dt01929a
_journal_year 2022
_chemical_formula_moiety 'C24 H26 Cl3 N2 O2 Rh S'
_chemical_formula_sum 'C24 H26 Cl3 N2 O2 Rh S'
_chemical_formula_weight 615.79
_space_group_crystal_system triclinic
_space_group_IT_number 2
_space_group_name_Hall '-P 1'
_space_group_name_H-M_alt 'P -1'
_atom_sites_solution_hydrogens mixed
_audit_creation_method SHELXL-2014
_audit_update_record
;
2022-07-04 deposited with the CCDC.	2022-07-08 downloaded from the CCDC.
;
_cell_angle_alpha 78.1580(10)
_cell_angle_beta 88.8140(10)
_cell_angle_gamma 80.0930(10)
_cell_formula_units_Z 2
_cell_length_a 8.3861(3)
_cell_length_b 11.4423(4)
_cell_length_c 13.9193(5)
_cell_measurement_reflns_used 9925
_cell_measurement_temperature 298(2)
_cell_measurement_theta_max 27.448
_cell_measurement_theta_min 2.991
_cell_volume 1287.58(8)
_computing_cell_refinement 'SAINT V8.38A (?, 2016)'
_computing_data_collection 'CrysAlisPro 1.171.39.46 (Rigaku OD, 2018)'
_computing_data_reduction 'SAINT V8.38A (?, 2016)'
_computing_molecular_graphics 'Olex2 (Dolomanov et al., 2009)'
_computing_publication_material 'Olex2 (Dolomanov et al., 2009)'
_computing_structure_refinement 'SHELXL-2014 (Sheldrick, 2014)'
_computing_structure_solution
;
Superflip (Palatinus & Chapuis, 2007;Palatinus & van der Lee, 2008;
Palatinus et al., 2012)
;
_diffrn_ambient_temperature 293(2)
_diffrn_measured_fraction_theta_full 0.983
_diffrn_measured_fraction_theta_max 0.998
_diffrn_measurement_device_type 'CCD area detector'
_diffrn_measurement_method 'phi and omega scans'
_diffrn_radiation_type MoK\a
_diffrn_radiation_wavelength 0.71073
_diffrn_reflns_av_R_equivalents 0.0338
_diffrn_reflns_av_unetI/netI 0.0290
_diffrn_reflns_Laue_measured_fraction_full 0.983
_diffrn_reflns_Laue_measured_fraction_max 0.998
_diffrn_reflns_limit_h_max 10
_diffrn_reflns_limit_h_min -10
_diffrn_reflns_limit_k_max 13
_diffrn_reflns_limit_k_min -13
_diffrn_reflns_limit_l_max 16
_diffrn_reflns_limit_l_min -16
_diffrn_reflns_number 23527
_diffrn_reflns_point_group_measured_fraction_full 0.983
_diffrn_reflns_point_group_measured_fraction_max 0.998
_diffrn_reflns_theta_full 25.242
_diffrn_reflns_theta_max 25.099
_diffrn_reflns_theta_min 2.991
_exptl_absorpt_coefficient_mu 1.080
_exptl_absorpt_correction_T_max 0.7455
_exptl_absorpt_correction_T_min 0.6788
_exptl_absorpt_correction_type multi-scan
_exptl_absorpt_process_details
;
SADABS-2016/2 (Bruker,2016/2) was used for absorption correction.
wR2(int) was 0.0622 before and 0.0501 after correction.
The Ratio of minimum to maximum transmission is 0.9105.
The \l/2 correction factor is Not present.
;
_exptl_crystal_colour RED
_exptl_crystal_density_diffrn 1.588
_exptl_crystal_description BLOCK
_exptl_crystal_F_000 624
_exptl_crystal_size_max 0.20
_exptl_crystal_size_mid 0.09
_exptl_crystal_size_min 0.05
_refine_diff_density_max 0.474
_refine_diff_density_min -0.551
_refine_diff_density_rms 0.062
_refine_ls_extinction_method none
_refine_ls_goodness_of_fit_ref 1.007
_refine_ls_hydrogen_treatment constr
_refine_ls_matrix_type full
_refine_ls_number_parameters 303
_refine_ls_number_reflns 4579
_refine_ls_number_restraints 0
_refine_ls_restrained_S_all 1.007
_refine_ls_R_factor_all 0.0345
_refine_ls_R_factor_gt 0.0242
_refine_ls_shift/su_max 0.000
_refine_ls_shift/su_mean 0.000
_refine_ls_structure_factor_coef Fsqd
_refine_ls_weighting_details 'w=1/[\s^2^(Fo^2^)+(0.0270P)^2^+0.7709P] where P=(Fo^2^+2Fc^2^)/3'
_refine_ls_weighting_scheme calc
_refine_ls_wR_factor_gt 0.0549
_refine_ls_wR_factor_ref 0.0584
_reflns_Friedel_coverage 0.000
_reflns_number_gt 3893
_reflns_number_total 4579
_reflns_threshold_expression 'I > 2\s(I)'
_cod_data_source_file d2dt01929a2.cif
_cod_data_source_block 222_CCDC1
_cod_database_code 7710714
_shelx_space_group_comment
;
The symmetry employed for this shelxl refinement is uniquely defined
by the following loop, which should always be used as a source of
symmetry information in preference to the above space-group names.
They are only intended as comments.
;
_shelxl_version_number 2014-3

loop_
_space_group_symop_operation_xyz
'x, y, z'
'-x, -y, -z'

loop_
_atom_site_label
_atom_site_type_symbol
_atom_site_fract_x
_atom_site_fract_y
_atom_site_fract_z
_atom_site_U_iso_or_equiv
_atom_site_adp_type
_atom_site_occupancy
_atom_site_site_symmetry_order
_atom_site_calc_flag
_atom_site_refinement_flags_posn
_atom_site_refinement_flags_adp
_atom_site_refinement_flags_occupancy
_atom_site_disorder_assembly
_atom_site_disorder_group
Rh1 Rh 0.70907(2) 0.39566(2) 0.27812(2) 0.02104(7) Uani 1 1 d . . . . .
S1 S 0.86386(7) 0.42318(6) 0.40005(5) 0.02635(15) Uani 1 1 d . . . . .
Cl3 Cl 0.48583(7) 0.38150(6) 0.37982(5) 0.03172(15) Uani 1 1 d . . . . .
Cl1 Cl 0.79007(8) 0.18576(6) 0.33715(5) 0.03689(17) Uani 1 1 d . . . . .
Cl2 Cl 0.93007(8) 0.42599(6) 0.17377(5) 0.03747(17) Uani 1 1 d . . . . .
O2 O 0.8747(2) 0.55193(16) 0.39234(14) 0.0390(5) Uani 1 1 d . . . . .
O1 O 0.44791(19) 0.73495(14) 0.25273(12) 0.0264(4) Uani 1 1 d . . . . .
N2 N 0.6392(2) 0.57667(17) 0.24461(15) 0.0258(5) Uani 1 1 d . . . . .
H2 H 0.6649 0.6000 0.2963 0.031 Uiso 1 1 d R U . . .
N1 N 0.5574(2) 0.38784(17) 0.15898(14) 0.0241(5) Uani 1 1 d . . . . .
C18 C 0.2887(3) 0.7907(2) 0.25559(17) 0.0259(5) Uani 1 1 d . . . . .
C11 C 0.4903(3) 0.6246(2) 0.22982(17) 0.0236(5) Uani 1 1 d . . . . .
C21 C 0.4954(4) 0.8842(3) 0.4022(2) 0.0543(9) Uani 1 1 d . . . . .
H21A H 0.5430 0.8087 0.3854 0.081 Uiso 1 1 calc R U . . .
H21B H 0.4275 0.8691 0.4581 0.081 Uiso 1 1 calc R U . . .
H21C H 0.5794 0.9251 0.4175 0.081 Uiso 1 1 calc R U . . .
C20 C 0.5023(4) 0.9924(3) 0.2274(2) 0.0486(8) Uani 1 1 d . . . . .
H20A H 0.5816 1.0367 0.2438 0.073 Uiso 1 1 calc R U . . .
H20B H 0.4378 1.0404 0.1724 0.073 Uiso 1 1 calc R U . . .
H20C H 0.5558 0.9182 0.2108 0.073 Uiso 1 1 calc R U . . .
C9 C 0.4172(3) 0.4653(2) 0.14097(17) 0.0254(5) Uani 1 1 d . . . . .
C19 C 0.3936(3) 0.9638(2) 0.3151(2) 0.0349(6) Uani 1 1 d . . . . .
C23 C 1.0631(3) 0.3399(3) 0.4050(2) 0.0472(8) Uani 1 1 d . . . . .
H23A H 1.0588 0.2551 0.4143 0.071 Uiso 1 1 calc R U . . .
H23B H 1.1217 0.3543 0.4587 0.071 Uiso 1 1 calc R U . . .
H23C H 1.1167 0.3653 0.3446 0.071 Uiso 1 1 calc R U . . .
C10 C 0.3710(3) 0.5698(2) 0.18990(17) 0.0252(5) Uani 1 1 d . . . . .
C13 C 0.1688(3) 0.7331(2) 0.22873(19) 0.0298(6) Uani 1 1 d . . . . .
C17 C 0.2594(3) 0.9002(2) 0.28735(19) 0.0311(6) Uani 1 1 d . . . . .
C14 C 0.0070(3) 0.7870(3) 0.2345(2) 0.0447(7) Uani 1 1 d . . . . .
H14 H -0.0761 0.7507 0.2169 0.054 Uiso 1 1 calc R U . . .
C24 C 0.7955(4) 0.3671(3) 0.51853(19) 0.0431(7) Uani 1 1 d . . . . .
H24A H 0.6930 0.4144 0.5292 0.065 Uiso 1 1 calc R U . . .
H24B H 0.8728 0.3724 0.5667 0.065 Uiso 1 1 calc R U . . .
H24C H 0.7835 0.2841 0.5241 0.065 Uiso 1 1 calc R U . . .
C1 C 0.5950(3) 0.2987(2) 0.10285(17) 0.0278(6) Uani 1 1 d . . . . .
C6 C 0.4794(3) 0.2820(2) 0.03637(18) 0.0325(6) Uani 1 1 d . . . . .
C5 C 0.5181(4) 0.1873(3) -0.0160(2) 0.0442(8) Uani 1 1 d . . . . .
H5 H 0.4406 0.1736 -0.0573 0.053 Uiso 1 1 calc R U . . .
C8 C 0.3059(3) 0.4557(2) 0.06912(19) 0.0333(6) Uani 1 1 d . . . . .
H8 H 0.2128 0.5138 0.0547 0.040 Uiso 1 1 calc R U . . .
C12 C 0.2154(3) 0.6233(2) 0.19407(19) 0.0304(6) Uani 1 1 d . . . . .
H12 H 0.1349 0.5870 0.1734 0.036 Uiso 1 1 calc R U . . .
C7 C 0.3338(4) 0.3630(3) 0.02136(19) 0.0386(7) Uani 1 1 d . . . . .
H7 H 0.2558 0.3533 -0.0215 0.046 Uiso 1 1 calc R U . . .
C16 C 0.0962(4) 0.9486(3) 0.2916(2) 0.0489(8) Uani 1 1 d . . . . .
H16 H 0.0686 1.0216 0.3123 0.059 Uiso 1 1 calc R U . . .
C22 C 0.3239(4) 1.0839(3) 0.3442(3) 0.0671(11) Uani 1 1 d . . . . .
H22A H 0.2542 1.0693 0.3994 0.101 Uiso 1 1 calc R U . . .
H22B H 0.2631 1.1371 0.2899 0.101 Uiso 1 1 calc R U . . .
H22C H 0.4107 1.1208 0.3616 0.101 Uiso 1 1 calc R U . . .
C2 C 0.7483(3) 0.2252(2) 0.1089(2) 0.0372(7) Uani 1 1 d . . . . .
H2A H 0.8275 0.2361 0.1504 0.045 Uiso 1 1 calc R U . . .
C15 C -0.0273(4) 0.8940(3) 0.2665(3) 0.0568(9) Uani 1 1 d . . . . .
H15 H -0.1345 0.9302 0.2714 0.068 Uiso 1 1 calc R U . . .
C4 C 0.6648(4) 0.1169(3) -0.0071(2) 0.0478(8) Uani 1 1 d . . . . .
H4 H 0.6882 0.0546 -0.0415 0.057 Uiso 1 1 calc R U . . .
C3 C 0.7818(4) 0.1376(3) 0.0541(2) 0.0453(8) Uani 1 1 d . . . . .
H3 H 0.8848 0.0909 0.0578 0.054 Uiso 1 1 calc R U . . .

loop_
_atom_site_aniso_label
_atom_site_aniso_U_11
_atom_site_aniso_U_22
_atom_site_aniso_U_33
_atom_site_aniso_U_23
_atom_site_aniso_U_13
_atom_site_aniso_U_12
Rh1 0.02010(11) 0.01919(11) 0.02571(11) -0.00837(8) -0.00003(8) -0.00395(8)
S1 0.0247(3) 0.0259(3) 0.0302(3) -0.0106(3) -0.0045(3) -0.0027(3)
Cl3 0.0260(3) 0.0350(4) 0.0335(3) -0.0052(3) 0.0052(3) -0.0062(3)
Cl1 0.0403(4) 0.0221(3) 0.0477(4) -0.0097(3) -0.0041(3) -0.0002(3)
Cl2 0.0294(4) 0.0470(4) 0.0415(4) -0.0164(3) 0.0102(3) -0.0140(3)
O2 0.0438(11) 0.0290(10) 0.0479(12) -0.0128(9) -0.0146(9) -0.0085(9)
O1 0.0204(9) 0.0226(9) 0.0386(10) -0.0126(8) -0.0012(8) -0.0021(7)
N2 0.0246(11) 0.0229(11) 0.0317(12) -0.0093(9) -0.0034(9) -0.0045(9)
N1 0.0289(11) 0.0237(11) 0.0228(11) -0.0076(9) 0.0003(9) -0.0097(9)
C18 0.0234(13) 0.0257(13) 0.0257(13) -0.0013(11) 0.0011(11) -0.0010(11)
C11 0.0272(14) 0.0205(12) 0.0242(13) -0.0044(10) 0.0019(11) -0.0071(11)
C21 0.068(2) 0.053(2) 0.0452(19) -0.0116(16) -0.0138(17) -0.0154(18)
C20 0.058(2) 0.0444(18) 0.0511(19) -0.0131(15) 0.0046(16) -0.0276(16)
C9 0.0255(13) 0.0260(13) 0.0267(13) -0.0041(11) 0.0010(11) -0.0117(11)
C19 0.0413(16) 0.0275(14) 0.0389(16) -0.0136(12) 0.0018(13) -0.0061(13)
C23 0.0257(15) 0.0544(19) 0.063(2) -0.0276(17) -0.0131(14) 0.0082(14)
C10 0.0279(14) 0.0226(13) 0.0256(13) -0.0017(10) -0.0013(11) -0.0088(11)
C13 0.0263(14) 0.0271(14) 0.0341(15) -0.0015(12) -0.0011(11) -0.0048(11)
C17 0.0299(14) 0.0259(14) 0.0354(15) -0.0061(12) 0.0020(12) 0.0003(12)
C14 0.0239(15) 0.0429(17) 0.067(2) -0.0103(16) -0.0025(14) -0.0059(13)
C24 0.0464(18) 0.0546(19) 0.0305(15) -0.0086(14) -0.0032(13) -0.0143(15)
C1 0.0395(15) 0.0231(13) 0.0235(13) -0.0046(11) 0.0028(11) -0.0136(12)
C6 0.0503(18) 0.0298(14) 0.0216(13) -0.0051(11) 0.0011(12) -0.0187(13)
C5 0.076(2) 0.0380(17) 0.0267(15) -0.0124(13) -0.0007(15) -0.0242(17)
C8 0.0336(15) 0.0378(15) 0.0305(14) -0.0073(12) -0.0061(12) -0.0105(13)
C12 0.0266(14) 0.0288(14) 0.0376(15) -0.0048(12) -0.0051(12) -0.0115(12)
C7 0.0478(18) 0.0452(17) 0.0286(15) -0.0093(13) -0.0085(13) -0.0210(15)
C16 0.0399(18) 0.0358(17) 0.072(2) -0.0220(16) 0.0043(16) 0.0026(14)
C22 0.064(2) 0.046(2) 0.101(3) -0.043(2) -0.002(2) -0.0027(18)
C2 0.0448(17) 0.0348(15) 0.0362(16) -0.0159(13) 0.0046(13) -0.0092(13)
C15 0.0261(16) 0.050(2) 0.094(3) -0.0233(19) 0.0025(17) 0.0059(15)
C4 0.084(3) 0.0328(16) 0.0316(16) -0.0173(13) 0.0077(16) -0.0117(17)
C3 0.057(2) 0.0391(17) 0.0417(17) -0.0167(14) 0.0087(15) -0.0049(15)

loop_
_atom_type_symbol
_atom_type_description
_atom_type_scat_dispersion_real
_atom_type_scat_dispersion_imag
_atom_type_scat_source
C C 0.0033 0.0016 'International Tables Vol C Tables 4.2.6.8 and 6.1.1.4'
H H 0.0000 0.0000 'International Tables Vol C Tables 4.2.6.8 and 6.1.1.4'
Cl Cl 0.1484 0.1585 'International Tables Vol C Tables 4.2.6.8 and 6.1.1.4'
N N 0.0061 0.0033 'International Tables Vol C Tables 4.2.6.8 and 6.1.1.4'
O O 0.0106 0.0060 'International Tables Vol C Tables 4.2.6.8 and 6.1.1.4'
Rh Rh -1.1178 0.9187 'International Tables Vol C Tables 4.2.6.8 and 6.1.1.4'
S S 0.1246 0.1234 'International Tables Vol C Tables 4.2.6.8 and 6.1.1.4'

loop_
_geom_angle_atom_site_label_1
_geom_angle_atom_site_label_2
_geom_angle_atom_site_label_3
_geom_angle
_geom_angle_site_symmetry_1
_geom_angle_site_symmetry_3
_geom_angle_publ_flag
N2 Rh1 N1 86.98(8) . . ?
N2 Rh1 S1 87.63(6) . . ?
N1 Rh1 S1 174.60(5) . . ?
N2 Rh1 Cl3 89.16(6) . . ?
N1 Rh1 Cl3 88.06(6) . . ?
S1 Rh1 Cl3 92.27(2) . . ?
N2 Rh1 Cl1 173.17(6) . . ?
N1 Rh1 Cl1 98.44(5) . . ?
S1 Rh1 Cl1 86.96(2) . . ?
Cl3 Rh1 Cl1 86.89(2) . . ?
N2 Rh1 Cl2 86.57(6) . . ?
N1 Rh1 Cl2 92.28(6) . . ?
S1 Rh1 Cl2 86.98(2) . . ?
Cl3 Rh1 Cl2 175.69(2) . . ?
Cl1 Rh1 Cl2 97.31(3) . . ?
O2 S1 C24 108.21(13) . . ?
O2 S1 C23 108.14(13) . . ?
C24 S1 C23 101.06(15) . . ?
O2 S1 Rh1 111.85(8) . . ?
C24 S1 Rh1 113.41(10) . . ?
C23 S1 Rh1 113.50(10) . . ?
C11 O1 C18 122.67(18) . . ?
C11 N2 Rh1 121.43(16) . . ?
C11 N2 H2 103.6 . . ?
Rh1 N2 H2 103.7 . . ?
C9 N1 C1 118.6(2) . . ?
C9 N1 Rh1 119.43(15) . . ?
C1 N1 Rh1 121.82(16) . . ?
O1 C18 C13 118.1(2) . . ?
O1 C18 C17 117.4(2) . . ?
C13 C18 C17 124.5(2) . . ?
N2 C11 O1 115.5(2) . . ?
N2 C11 C10 124.4(2) . . ?
O1 C11 C10 120.1(2) . . ?
C19 C21 H21A 109.5 . . ?
C19 C21 H21B 109.5 . . ?
H21A C21 H21B 109.5 . . ?
C19 C21 H21C 109.5 . . ?
H21A C21 H21C 109.5 . . ?
H21B C21 H21C 109.5 . . ?
C19 C20 H20A 109.5 . . ?
C19 C20 H20B 109.5 . . ?
H20A C20 H20B 109.5 . . ?
C19 C20 H20C 109.5 . . ?
H20A C20 H20C 109.5 . . ?
H20B C20 H20C 109.5 . . ?
N1 C9 C8 121.3(2) . . ?
N1 C9 C10 123.3(2) . . ?
C8 C9 C10 115.4(2) . . ?
C20 C19 C22 107.2(3) . . ?
C20 C19 C21 109.6(3) . . ?
C22 C19 C21 107.6(3) . . ?
C20 C19 C17 109.8(2) . . ?
C22 C19 C17 111.7(2) . . ?
C21 C19 C17 110.9(2) . . ?
S1 C23 H23A 109.5 . . ?
S1 C23 H23B 109.5 . . ?
H23A C23 H23B 109.5 . . ?
S1 C23 H23C 109.5 . . ?
H23A C23 H23C 109.5 . . ?
H23B C23 H23C 109.5 . . ?
C12 C10 C11 116.3(2) . . ?
C12 C10 C9 121.6(2) . . ?
C11 C10 C9 122.1(2) . . ?
C18 C13 C14 118.5(2) . . ?
C18 C13 C12 118.9(2) . . ?
C14 C13 C12 122.6(2) . . ?
C16 C17 C18 114.0(2) . . ?
C16 C17 C19 122.1(2) . . ?
C18 C17 C19 123.8(2) . . ?
C15 C14 C13 118.9(3) . . ?
C15 C14 H14 120.5 . . ?
C13 C14 H14 120.5 . . ?
S1 C24 H24A 109.5 . . ?
S1 C24 H24B 109.5 . . ?
H24A C24 H24B 109.5 . . ?
S1 C24 H24C 109.5 . . ?
H24A C24 H24C 109.5 . . ?
H24B C24 H24C 109.5 . . ?
N1 C1 C2 121.4(2) . . ?
N1 C1 C6 120.5(2) . . ?
C2 C1 C6 118.1(2) . . ?
C7 C6 C5 122.0(3) . . ?
C7 C6 C1 118.7(2) . . ?
C5 C6 C1 119.2(3) . . ?
C4 C5 C6 121.1(3) . . ?
C4 C5 H5 119.4 . . ?
C6 C5 H5 119.4 . . ?
C7 C8 C9 120.5(3) . . ?
C7 C8 H8 119.7 . . ?
C9 C8 H8 119.7 . . ?
C10 C12 C13 122.9(2) . . ?
C10 C12 H12 118.5 . . ?
C13 C12 H12 118.5 . . ?
C8 C7 C6 119.9(2) . . ?
C8 C7 H7 120.1 . . ?
C6 C7 H7 120.1 . . ?
C15 C16 C17 123.5(3) . . ?
C15 C16 H16 118.2 . . ?
C17 C16 H16 118.2 . . ?
C19 C22 H22A 109.5 . . ?
C19 C22 H22B 109.5 . . ?
H22A C22 H22B 109.5 . . ?
C19 C22 H22C 109.5 . . ?
H22A C22 H22C 109.5 . . ?
H22B C22 H22C 109.5 . . ?
C3 C2 C1 120.4(3) . . ?
C3 C2 H2A 119.8 . . ?
C1 C2 H2A 119.8 . . ?
C14 C15 C16 120.5(3) . . ?
C14 C15 H15 119.7 . . ?
C16 C15 H15 119.7 . . ?
C5 C4 C3 119.6(3) . . ?
C5 C4 H4 120.2 . . ?
C3 C4 H4 120.2 . . ?
C2 C3 C4 121.3(3) . . ?
C2 C3 H3 119.3 . . ?
C4 C3 H3 119.3 . . ?

loop_
_geom_bond_atom_site_label_1
_geom_bond_atom_site_label_2
_geom_bond_distance
_geom_bond_site_symmetry_2
_geom_bond_publ_flag
Rh1 N2 2.0120(19) . ?
Rh1 N1 2.1362(19) . ?
Rh1 S1 2.2618(6) . ?
Rh1 Cl3 2.3314(6) . ?
Rh1 Cl1 2.3573(6) . ?
Rh1 Cl2 2.3597(7) . ?
S1 O2 1.4734(18) . ?
S1 C24 1.764(3) . ?
S1 C23 1.770(3) . ?
O1 C11 1.352(3) . ?
O1 C18 1.381(3) . ?
N2 C11 1.276(3) . ?
N2 H2 0.8599 . ?
N1 C9 1.339(3) . ?
N1 C1 1.399(3) . ?
C18 C13 1.389(3) . ?
C18 C17 1.394(3) . ?
C11 C10 1.444(3) . ?
C21 C19 1.532(4) . ?
C21 H21A 0.9600 . ?
C21 H21B 0.9600 . ?
C21 H21C 0.9600 . ?
C20 C19 1.524(4) . ?
C20 H20A 0.9600 . ?
C20 H20B 0.9600 . ?
C20 H20C 0.9600 . ?
C9 C8 1.415(3) . ?
C9 C10 1.485(3) . ?
C19 C22 1.529(4) . ?
C19 C17 1.536(4) . ?
C23 H23A 0.9600 . ?
C23 H23B 0.9600 . ?
C23 H23C 0.9600 . ?
C10 C12 1.348(3) . ?
C13 C14 1.399(4) . ?
C13 C12 1.427(4) . ?
C17 C16 1.390(4) . ?
C14 C15 1.370(4) . ?
C14 H14 0.9300 . ?
C24 H24A 0.9600 . ?
C24 H24B 0.9600 . ?
C24 H24C 0.9600 . ?
C1 C2 1.403(4) . ?
C1 C6 1.416(3) . ?
C6 C7 1.391(4) . ?
C6 C5 1.416(4) . ?
C5 C4 1.342(4) . ?
C5 H5 0.9300 . ?
C8 C7 1.349(4) . ?
C8 H8 0.9300 . ?
C12 H12 0.9300 . ?
C7 H7 0.9300 . ?
C16 C15 1.383(4) . ?
C16 H16 0.9300 . ?
C22 H22A 0.9600 . ?
C22 H22B 0.9600 . ?
C22 H22C 0.9600 . ?
C2 C3 1.369(4) . ?
C2 H2A 0.9300 . ?
C15 H15 0.9300 . ?
C4 C3 1.394(4) . ?
C4 H4 0.9300 . ?
C3 H3 0.9300 . ?
